data_1553085
loop_
_publ_author_name
'Farrell, Jeffrey M.'
'Posaratnanathan, Roy T.'
'Stephan, Douglas W.'

_publ_section_title
;
 A family of N-heterocyclic carbene-stabilized borenium ions for
 metal-free imine hydrogenation catalysis.
;
_journal_issue 3
_journal_name_full 'Chemical science'
_journal_page_first 2010
_journal_page_last 2015
_journal_paper_doi 10.1039/c4sc03675a
_journal_volume 6
_journal_year 2015
_chemical_formula_sum 'C29 H39 B N2'
_chemical_formula_weight 426.43
_space_group_IT_number 56
_space_group_name_Hall '-P 2ab 2ac'
_space_group_name_H-M_alt 'P c c n'
_symmetry_cell_setting orthorhombic
_symmetry_space_group_name_H-M 'P c c n'
_atom_sites_solution_hydrogens geom
_atom_sites_solution_primary direct
_atom_sites_solution_secondary difmap
_audit_creation_method SHELXL-97
_audit_update_record
;
2014-11-23 deposited with the CCDC.
2015-01-26 downloaded from the CCDC.
;
_cell_angle_alpha 90.00
_cell_angle_beta 90.00
_cell_angle_gamma 90.00
_cell_formula_units_Z 8
_cell_length_a 16.756(3)
_cell_length_b 19.073(4)
_cell_length_c 15.930(3)
_cell_measurement_reflns_used 9970
_cell_measurement_temperature 150(2)
_cell_measurement_theta_max 24.93
_cell_measurement_theta_min 2.43
_cell_volume 5091.0(17)
_computing_cell_refinement 'Bruker SAINT'
_computing_data_collection 'Bruker APEX2'
_computing_data_reduction 'Bruker SAINT'
_computing_molecular_graphics 'Bruker SHELXTL'
_computing_publication_material 'Bruker SHELXTL'
_computing_structure_refinement 'SHELXL-97 (Sheldrick, 2008)'
_computing_structure_solution 'SHELXS-97 (Sheldrick, 2008)'
_diffrn_ambient_temperature 150(2)
_diffrn_measured_fraction_theta_full 1.000
_diffrn_measured_fraction_theta_max 1.000
_diffrn_measurement_device_type 'Bruker APEX-II CCD'
_diffrn_measurement_method '\f and \w scans'
_diffrn_radiation_monochromator graphite
_diffrn_radiation_source 'fine-focus sealed tube'
_diffrn_radiation_type MoK\a
_diffrn_radiation_wavelength 0.71073
_diffrn_reflns_av_R_equivalents 0.1152
_diffrn_reflns_av_sigmaI/netI 0.0699
_diffrn_reflns_limit_h_max 18
_diffrn_reflns_limit_h_min -19
_diffrn_reflns_limit_k_max 22
_diffrn_reflns_limit_k_min -22
_diffrn_reflns_limit_l_max 18
_diffrn_reflns_limit_l_min -18
_diffrn_reflns_number 45140
_diffrn_reflns_theta_full 25.00
_diffrn_reflns_theta_max 25.00
_diffrn_reflns_theta_min 1.62
_exptl_absorpt_coefficient_mu 0.063
_exptl_absorpt_correction_T_max 0.9937
_exptl_absorpt_correction_T_min 0.9812
_exptl_absorpt_correction_type multi-scan
_exptl_absorpt_process_details sadabs
_exptl_crystal_colour colourless
_exptl_crystal_density_diffrn 1.113
_exptl_crystal_density_method 'not measured'
_exptl_crystal_description block
_exptl_crystal_F_000 1856
_exptl_crystal_size_max 0.30
_exptl_crystal_size_mid 0.10
_exptl_crystal_size_min 0.10
_refine_diff_density_max 0.434
_refine_diff_density_min -0.482
_refine_diff_density_rms 0.062
_refine_ls_extinction_coef 0.0015(3)
_refine_ls_extinction_expression Fc^*^=kFc[1+0.001xFc^2^\l^3^/sin(2\q)]^-1/4^
_refine_ls_extinction_method SHELXL
_refine_ls_goodness_of_fit_ref 1.024
_refine_ls_hydrogen_treatment mixed
_refine_ls_matrix_type full
_refine_ls_number_parameters 294
_refine_ls_number_reflns 4492
_refine_ls_number_restraints 0
_refine_ls_restrained_S_all 1.024
_refine_ls_R_factor_all 0.1108
_refine_ls_R_factor_gt 0.0610
_refine_ls_shift/su_max 0.000
_refine_ls_shift/su_mean 0.000
_refine_ls_structure_factor_coef Fsqd
_refine_ls_weighting_details 'calc w=1/[\s^2^(Fo^2^)+(0.0724P)^2^+3.7993P] where P=(Fo^2^+2Fc^2^)/3'
_refine_ls_weighting_scheme calc
_refine_ls_wR_factor_gt 0.1439
_refine_ls_wR_factor_ref 0.1722
_reflns_number_gt 2813
_reflns_number_total 4492
_reflns_threshold_expression >2sigma(I)
_cod_data_source_file c4sc03675a2.cif
_cod_data_source_block rp003_0ma
_cod_depositor_comments
;
The following automatic conversions were performed:

data item '_symmetry_cell_setting' value 'Orthorhombic' was changed
to 'orthorhombic' in accordance with the
/home/saulius/struct/COD-crude-data/automatic-downloads/DataCite-retrospective/RSC/depositions/lib/dictionaries/cif_core.dic
dictionary named 'cif_core.dic' version 2.4.2 last updated on
2011-04-26.

Automatic conversion script
Id: cif_fix_values 6909 2019-04-08 15:41:33Z antanas 
;
_cod_original_cell_volume 5091.1(17)
_cod_original_sg_symbol_H-M Pccn
_cod_database_code 1553085

loop_
_symmetry_equiv_pos_as_xyz
'x, y, z'
'x+1/2, -y, -z+1/2'
'-x, y+1/2, -z+1/2'
'-x+1/2, -y+1/2, z'
'-x, -y, -z'
'-x-1/2, y, z-1/2'
'x, -y-1/2, z-1/2'
'x-1/2, y-1/2, -z'

loop_
_atom_site_label
_atom_site_type_symbol
_atom_site_fract_x
_atom_site_fract_y
_atom_site_fract_z
_atom_site_U_iso_or_equiv
_atom_site_adp_type
_atom_site_occupancy
_atom_site_symmetry_multiplicity
_atom_site_calc_flag
_atom_site_refinement_flags
N1 N 0.14841(13) 0.55360(11) 0.29126(14) 0.0305(6) Uani 1 1 d .
N2 N 0.13038(12) 0.65086(11) 0.35646(13) 0.0264(5) Uani 1 1 d .
C12 C 0.1593(2) 0.32507(16) 0.0591(2) 0.0525(9) Uani 1 1 d .
H12A H 0.1413 0.2819 0.0866 0.079 Uiso 1 1 calc R
H12B H 0.2146 0.3193 0.0403 0.079 Uiso 1 1 calc R
H12C H 0.1251 0.3349 0.0106 0.079 Uiso 1 1 calc R
C7 C 0.15456(16) 0.38536(15) 0.1205(2) 0.0376(8) Uani 1 1 d .
C8 C 0.17684(16) 0.45258(15) 0.09618(18) 0.0351(7) Uani 1 1 d .
H8A H 0.1950 0.4600 0.0404 0.042 Uiso 1 1 calc R
C9 C 0.17333(15) 0.50919(14) 0.15072(17) 0.0285(6) Uani 1 1 d .
C4 C 0.14655(15) 0.49619(14) 0.23220(17) 0.0295(7) Uani 1 1 d .
C1 C 0.09321(15) 0.60562(14) 0.30269(16) 0.0259(6) Uani 1 1 d .
C13 C 0.10306(14) 0.71811(13) 0.38636(16) 0.0241(6) Uani 1 1 d .
C14 C 0.10629(14) 0.77564(14) 0.33241(16) 0.0260(6) Uani 1 1 d .
C15 C 0.08407(15) 0.84025(14) 0.36448(16) 0.0282(6) Uani 1 1 d .
H15A H 0.0844 0.8800 0.3285 0.034 Uiso 1 1 calc R
C16 C 0.06121(15) 0.84861(14) 0.44798(16) 0.0279(6) Uani 1 1 d .
C21 C 0.03772(18) 0.92010(14) 0.48015(18) 0.0383(7) Uani 1 1 d .
H21A H 0.0233 0.9167 0.5396 0.057 Uiso 1 1 calc R
H21B H -0.0081 0.9375 0.4481 0.057 Uiso 1 1 calc R
H21C H 0.0827 0.9525 0.4737 0.057 Uiso 1 1 calc R
C6 C 0.12977(16) 0.37527(15) 0.2021(2) 0.0387(8) Uani 1 1 d .
H6A H 0.1140 0.3296 0.2190 0.046 Uiso 1 1 calc R
C5 C 0.12697(16) 0.42922(15) 0.26043(19) 0.0361(7) Uani 1 1 d .
C11 C 0.1081(2) 0.41489(18) 0.3516(2) 0.0536(9) Uani 1 1 d .
H11A H 0.0958 0.3650 0.3588 0.080 Uiso 1 1 calc R
H11B H 0.0619 0.4430 0.3687 0.080 Uiso 1 1 calc R
H11C H 0.1542 0.4273 0.3863 0.080 Uiso 1 1 calc R
C10 C 0.20056(18) 0.58110(15) 0.12420(18) 0.0374(7) Uani 1 1 d .
H10A H 0.2172 0.5799 0.0652 0.056 Uiso 1 1 calc R
H10B H 0.2457 0.5957 0.1592 0.056 Uiso 1 1 calc R
H10C H 0.1566 0.6145 0.1309 0.056 Uiso 1 1 calc R
B1 B 0.00722(18) 0.61555(16) 0.25474(19) 0.0268(7) Uani 1 1 d .
C26 C -0.05938(15) 0.66254(15) 0.30454(18) 0.0326(7) Uani 1 1 d .
H26A H -0.0336 0.7069 0.3243 0.039 Uiso 1 1 calc R
C27 C -0.12589(17) 0.68124(16) 0.2413(2) 0.0401(8) Uani 1 1 d .
H27A H -0.1668 0.7099 0.2702 0.048 Uiso 1 1 calc R
H27B H -0.1028 0.7102 0.1958 0.048 Uiso 1 1 calc R
C28 C -0.16595(16) 0.61730(16) 0.2028(2) 0.0398(8) Uani 1 1 d .
H28A H -0.1978 0.5931 0.2464 0.048 Uiso 1 1 calc R
H28B H -0.2030 0.6327 0.1580 0.048 Uiso 1 1 calc R
C29 C -0.10579(16) 0.56612(16) 0.16592(18) 0.0380(7) Uani 1 1 d .
H29A H -0.0803 0.5879 0.1163 0.046 Uiso 1 1 calc R
H29B H -0.1344 0.5237 0.1466 0.046 Uiso 1 1 calc R
C22 C -0.04044(16) 0.54425(15) 0.22857(17) 0.0324(7) Uani 1 1 d .
H22A H -0.0025 0.5115 0.2000 0.039 Uiso 1 1 calc R
C23 C -0.07857(18) 0.50611(16) 0.30493(18) 0.0401(8) Uani 1 1 d .
H23A H -0.1360 0.4986 0.2936 0.048 Uiso 1 1 calc R
H23B H -0.0533 0.4595 0.3112 0.048 Uiso 1 1 calc R
C24 C -0.06967(18) 0.54662(16) 0.38762(18) 0.0418(8) Uani 1 1 d .
H24A H -0.1023 0.5233 0.4313 0.050 Uiso 1 1 calc R
H24B H -0.0132 0.5445 0.4058 0.050 Uiso 1 1 calc R
C25 C -0.09487(17) 0.62337(16) 0.38166(19) 0.0399(8) Uani 1 1 d .
H25A H -0.0780 0.6479 0.4335 0.048 Uiso 1 1 calc R
H25B H -0.1538 0.6257 0.3787 0.048 Uiso 1 1 calc R
C18 C 0.08045(15) 0.72399(14) 0.47014(16) 0.0265(6) Uani 1 1 d .
C17 C 0.05939(16) 0.79030(14) 0.49940(16) 0.0295(7) Uani 1 1 d .
H17A H 0.0433 0.7956 0.5563 0.035 Uiso 1 1 calc R
C19 C 0.07937(19) 0.66115(15) 0.52787(17) 0.0376(7) Uani 1 1 d .
H19A H 0.0958 0.6193 0.4966 0.056 Uiso 1 1 calc R
H19B H 0.0253 0.6543 0.5498 0.056 Uiso 1 1 calc R
H19C H 0.1163 0.6690 0.5746 0.056 Uiso 1 1 calc R
C20 C 0.13178(19) 0.76879(16) 0.24218(17) 0.0402(8) Uani 1 1 d .
H20A H 0.1301 0.8149 0.2152 0.060 Uiso 1 1 calc R
H20B H 0.0956 0.7367 0.2129 0.060 Uiso 1 1 calc R
H20C H 0.1863 0.7503 0.2398 0.060 Uiso 1 1 calc R
C2 C 0.21727(17) 0.56702(16) 0.33673(18) 0.0401(8) Uani 1 1 d .
H2A H 0.2637 0.5385 0.3385 0.048 Uiso 1 1 calc R
C3 C 0.20634(16) 0.62716(16) 0.37743(18) 0.0369(7) Uani 1 1 d .
H3A H 0.2433 0.6496 0.4138 0.044 Uiso 1 1 calc R
H1 H 0.0280(15) 0.6433(13) 0.1935(16) 0.029(7) Uiso 1 1 d .

loop_
_atom_site_aniso_label
_atom_site_aniso_U_11
_atom_site_aniso_U_22
_atom_site_aniso_U_33
_atom_site_aniso_U_23
_atom_site_aniso_U_13
_atom_site_aniso_U_12
N1 0.0268(13) 0.0287(14) 0.0359(13) -0.0013(11) -0.0012(10) 0.0046(10)
N2 0.0236(12) 0.0279(13) 0.0279(12) -0.0001(10) -0.0007(9) 0.0037(10)
C12 0.054(2) 0.0331(19) 0.071(2) -0.0147(17) -0.0130(17) 0.0084(15)
C7 0.0263(16) 0.0261(17) 0.060(2) -0.0081(15) -0.0105(14) 0.0053(12)
C8 0.0289(16) 0.0362(18) 0.0403(17) -0.0057(14) -0.0050(12) 0.0056(13)
C9 0.0208(14) 0.0265(15) 0.0381(16) -0.0024(13) -0.0019(12) 0.0014(11)
C4 0.0218(15) 0.0261(16) 0.0404(17) -0.0046(13) 0.0018(12) 0.0047(11)
C1 0.0258(15) 0.0238(14) 0.0280(14) 0.0027(12) 0.0049(11) 0.0000(12)
C13 0.0198(13) 0.0240(15) 0.0285(15) -0.0023(11) -0.0028(11) 0.0013(11)
C14 0.0189(14) 0.0315(16) 0.0276(14) 0.0005(12) -0.0025(11) -0.0065(11)
C15 0.0259(15) 0.0261(15) 0.0324(16) 0.0061(12) -0.0050(11) -0.0050(12)
C16 0.0256(15) 0.0259(15) 0.0320(15) -0.0018(12) -0.0050(11) -0.0013(11)
C21 0.0430(18) 0.0298(17) 0.0421(17) -0.0008(14) -0.0017(14) 0.0014(13)
C6 0.0264(16) 0.0240(16) 0.066(2) 0.0022(15) 0.0007(14) 0.0023(12)
C5 0.0263(16) 0.0278(16) 0.0542(19) 0.0039(14) 0.0064(13) 0.0061(12)
C11 0.054(2) 0.043(2) 0.064(2) 0.0133(17) 0.0225(17) 0.0099(16)
C10 0.0369(17) 0.0348(17) 0.0405(17) -0.0008(14) 0.0035(13) -0.0044(13)
B1 0.0203(16) 0.0282(17) 0.0318(17) 0.0006(14) 0.0010(13) -0.0012(13)
C26 0.0245(15) 0.0282(16) 0.0451(17) -0.0083(13) -0.0024(12) -0.0024(12)
C27 0.0258(16) 0.0356(18) 0.059(2) -0.0033(15) -0.0025(14) 0.0034(13)
C28 0.0230(16) 0.0447(19) 0.0519(19) -0.0050(15) -0.0043(13) -0.0026(13)
C29 0.0247(16) 0.0453(19) 0.0442(18) -0.0100(15) 0.0009(13) -0.0087(13)
C22 0.0269(15) 0.0321(16) 0.0382(16) -0.0076(13) 0.0062(12) -0.0010(12)
C23 0.0391(18) 0.0302(17) 0.0510(19) -0.0012(14) 0.0055(14) -0.0085(13)
C24 0.0388(17) 0.047(2) 0.0402(17) 0.0040(15) 0.0113(14) -0.0074(15)
C25 0.0289(16) 0.048(2) 0.0426(18) -0.0135(15) 0.0064(13) -0.0004(14)
C18 0.0260(15) 0.0257(16) 0.0277(15) 0.0002(12) -0.0041(11) -0.0018(11)
C17 0.0316(16) 0.0305(16) 0.0263(15) -0.0012(13) -0.0003(11) -0.0014(12)
C19 0.0524(19) 0.0319(17) 0.0285(15) 0.0043(13) -0.0013(13) 0.0020(14)
C20 0.0465(18) 0.0387(18) 0.0352(17) 0.0044(14) 0.0049(14) -0.0097(14)
C2 0.0315(17) 0.045(2) 0.0434(18) -0.0063(15) -0.0083(13) 0.0124(14)
C3 0.0262(16) 0.0462(19) 0.0383(17) -0.0039(15) -0.0100(13) 0.0083(13)

loop_
_atom_type_symbol
_atom_type_description
_atom_type_scat_dispersion_real
_atom_type_scat_dispersion_imag
_atom_type_scat_source
C C 0.0033 0.0016 'International Tables Vol C Tables 4.2.6.8 and 6.1.1.4'
H H 0.0000 0.0000 'International Tables Vol C Tables 4.2.6.8 and 6.1.1.4'
N N 0.0061 0.0033 'International Tables Vol C Tables 4.2.6.8 and 6.1.1.4'
B B 0.0013 0.0007 'International Tables Vol C Tables 4.2.6.8 and 6.1.1.4'

loop_
_geom_angle_atom_site_label_1
_geom_angle_atom_site_label_2
_geom_angle_atom_site_label_3
_geom_angle
C1 N1 C2 111.1(2)
C1 N1 C4 128.5(2)
C2 N1 C4 119.9(2)
C1 N2 C3 111.2(2)
C1 N2 C13 128.6(2)
C3 N2 C13 120.0(2)
C7 C12 H12A 109.5
C7 C12 H12B 109.5
H12A C12 H12B 109.5
C7 C12 H12C 109.5
H12A C12 H12C 109.5
H12B C12 H12C 109.5
C6 C7 C8 118.2(3)
C6 C7 C12 121.3(3)
C8 C7 C12 120.4(3)
C9 C8 C7 122.1(3)
C9 C8 H8A 118.9
C7 C8 H8A 118.9
C8 C9 C4 117.3(3)
C8 C9 C10 121.4(3)
C4 C9 C10 121.3(2)
C5 C4 C9 122.6(2)
C5 C4 N1 119.3(2)
C9 C4 N1 117.7(2)
N2 C1 N1 103.5(2)
N2 C1 B1 128.2(2)
N1 C1 B1 127.9(2)
C18 C13 C14 122.5(2)
C18 C13 N2 118.3(2)
C14 C13 N2 118.9(2)
C15 C14 C13 117.5(2)
C15 C14 C20 120.4(2)
C13 C14 C20 122.1(2)
C14 C15 C16 121.9(2)
C14 C15 H15A 119.1
C16 C15 H15A 119.1
C17 C16 C15 118.7(2)
C17 C16 C21 121.4(2)
C15 C16 C21 120.0(2)
C16 C21 H21A 109.5
C16 C21 H21B 109.5
H21A C21 H21B 109.5
C16 C21 H21C 109.5
H21A C21 H21C 109.5
H21B C21 H21C 109.5
C7 C6 C5 122.6(3)
C7 C6 H6A 118.7
C5 C6 H6A 118.7
C6 C5 C4 117.1(3)
C6 C5 C11 121.1(3)
C4 C5 C11 121.7(3)
C5 C11 H11A 109.5
C5 C11 H11B 109.5
H11A C11 H11B 109.5
C5 C11 H11C 109.5
H11A C11 H11C 109.5
H11B C11 H11C 109.5
C9 C10 H10A 109.5
C9 C10 H10B 109.5
H10A C10 H10B 109.5
C9 C10 H10C 109.5
H10A C10 H10C 109.5
H10B C10 H10C 109.5
C22 B1 C26 104.3(2)
C22 B1 C1 116.9(2)
C26 B1 C1 115.9(2)
C22 B1 H1 108.1(12)
C26 B1 H1 111.2(12)
C1 B1 H1 100.4(12)
C27 C26 C25 110.5(2)
C27 C26 B1 107.6(2)
C25 C26 B1 112.4(2)
C27 C26 H26A 108.8
C25 C26 H26A 108.8
B1 C26 H26A 108.8
C28 C27 C26 113.4(2)
C28 C27 H27A 108.9
C26 C27 H27A 108.9
C28 C27 H27B 108.9
C26 C27 H27B 108.9
H27A C27 H27B 107.7
C29 C28 C27 112.2(2)
C29 C28 H28A 109.2
C27 C28 H28A 109.2
C29 C28 H28B 109.2
C27 C28 H28B 109.2
H28A C28 H28B 107.9
C28 C29 C22 113.3(2)
C28 C29 H29A 108.9
C22 C29 H29A 108.9
C28 C29 H29B 108.9
C22 C29 H29B 108.9
H29A C29 H29B 107.7
C29 C22 C23 110.0(2)
C29 C22 B1 106.7(2)
C23 C22 B1 113.0(2)
C29 C22 H22A 109.0
C23 C22 H22A 109.0
B1 C22 H22A 109.0
C24 C23 C22 113.3(2)
C24 C23 H23A 108.9
C22 C23 H23A 108.9
C24 C23 H23B 108.9
C22 C23 H23B 108.9
H23A C23 H23B 107.7
C25 C24 C23 113.7(3)
C25 C24 H24A 108.8
C23 C24 H24A 108.8
C25 C24 H24B 108.8
C23 C24 H24B 108.8
H24A C24 H24B 107.7
C24 C25 C26 113.8(2)
C24 C25 H25A 108.8
C26 C25 H25A 108.8
C24 C25 H25B 108.8
C26 C25 H25B 108.8
H25A C25 H25B 107.7
C13 C18 C17 117.6(2)
C13 C18 C19 121.5(2)
C17 C18 C19 120.9(2)
C16 C17 C18 121.8(2)
C16 C17 H17A 119.1
C18 C17 H17A 119.1
C18 C19 H19A 109.5
C18 C19 H19B 109.5
H19A C19 H19B 109.5
C18 C19 H19C 109.5
H19A C19 H19C 109.5
H19B C19 H19C 109.5
C14 C20 H20A 109.5
C14 C20 H20B 109.5
H20A C20 H20B 109.5
C14 C20 H20C 109.5
H20A C20 H20C 109.5
H20B C20 H20C 109.5
C3 C2 N1 107.4(2)
C3 C2 H2A 126.3
N1 C2 H2A 126.3
C2 C3 N2 106.8(2)
C2 C3 H3A 126.6
N2 C3 H3A 126.6

loop_
_geom_bond_atom_site_label_1
_geom_bond_atom_site_label_2
_geom_bond_distance
N1 C1 1.368(3)
N1 C2 1.386(4)
N1 C4 1.444(3)
N2 C1 1.366(3)
N2 C3 1.391(3)
N2 C13 1.443(3)
C12 C7 1.512(4)
C12 H12A 0.9800
C12 H12B 0.9800
C12 H12C 0.9800
C7 C6 1.377(4)
C7 C8 1.391(4)
C8 C9 1.387(4)
C8 H8A 0.9500
C9 C4 1.396(4)
C9 C10 1.506(4)
C4 C5 1.394(4)
C1 B1 1.642(4)
C13 C18 1.392(4)
C13 C14 1.395(4)
C14 C15 1.385(4)
C14 C20 1.505(4)
C15 C16 1.393(4)
C15 H15A 0.9500
C16 C17 1.382(4)
C16 C21 1.509(4)
C21 H21A 0.9800
C21 H21B 0.9800
C21 H21C 0.9800
C6 C5 1.388(4)
C6 H6A 0.9500
C5 C11 1.511(4)
C11 H11A 0.9800
C11 H11B 0.9800
C11 H11C 0.9800
C10 H10A 0.9800
C10 H10B 0.9800
C10 H10C 0.9800
B1 C22 1.631(4)
B1 C26 1.636(4)
B1 H1 1.16(3)
C26 C27 1.544(4)
C26 C25 1.556(4)
C26 H26A 1.0000
C27 C28 1.521(4)
C27 H27A 0.9900
C27 H27B 0.9900
C28 C29 1.521(4)
C28 H28A 0.9900
C28 H28B 0.9900
C29 C22 1.539(4)
C29 H29A 0.9900
C29 H29B 0.9900
C22 C23 1.555(4)
C22 H22A 1.0000
C23 C24 1.534(4)
C23 H23A 0.9900
C23 H23B 0.9900
C24 C25 1.527(4)
C24 H24A 0.9900
C24 H24B 0.9900
C25 H25A 0.9900
C25 H25B 0.9900
C18 C17 1.393(4)
C18 C19 1.511(4)
C17 H17A 0.9500
C19 H19A 0.9800
C19 H19B 0.9800
C19 H19C 0.9800
C20 H20A 0.9800
C20 H20B 0.9800
C20 H20C 0.9800
C2 C3 1.330(4)
C2 H2A 0.9500
C3 H3A 0.9500

loop_
_geom_torsion_atom_site_label_1
_geom_torsion_atom_site_label_2
_geom_torsion_atom_site_label_3
_geom_torsion_atom_site_label_4
_geom_torsion
C6 C7 C8 C9 -1.2(4)
C12 C7 C8 C9 -180.0(3)
C7 C8 C9 C4 0.2(4)
C7 C8 C9 C10 177.7(3)
C8 C9 C4 C5 2.7(4)
C10 C9 C4 C5 -174.8(3)
C8 C9 C4 N1 175.4(2)
C10 C9 C4 N1 -2.1(4)
C1 N1 C4 C5 -103.4(3)
C2 N1 C4 C5 86.4(3)
C1 N1 C4 C9 83.7(3)
C2 N1 C4 C9 -86.6(3)
C3 N2 C1 N1 0.0(3)
C13 N2 C1 N1 175.2(2)
C3 N2 C1 B1 -173.8(2)
C13 N2 C1 B1 1.5(4)
C2 N1 C1 N2 -0.1(3)
C4 N1 C1 N2 -171.1(2)
C2 N1 C1 B1 173.7(2)
C4 N1 C1 B1 2.7(4)
C1 N2 C13 C18 109.7(3)
C3 N2 C13 C18 -75.4(3)
C1 N2 C13 C14 -75.3(3)
C3 N2 C13 C14 99.6(3)
C18 C13 C14 C15 -1.5(4)
N2 C13 C14 C15 -176.3(2)
C18 C13 C14 C20 179.2(2)
N2 C13 C14 C20 4.5(4)
C13 C14 C15 C16 1.6(4)
C20 C14 C15 C16 -179.1(2)
C14 C15 C16 C17 -1.2(4)
C14 C15 C16 C21 179.8(2)
C8 C7 C6 C5 -0.6(4)
C12 C7 C6 C5 178.1(3)
C7 C6 C5 C4 3.3(4)
C7 C6 C5 C11 -173.3(3)
C9 C4 C5 C6 -4.4(4)
N1 C4 C5 C6 -177.0(2)
C9 C4 C5 C11 172.2(3)
N1 C4 C5 C11 -0.4(4)
N2 C1 B1 C22 -154.1(2)
N1 C1 B1 C22 33.6(4)
N2 C1 B1 C26 -30.5(4)
N1 C1 B1 C26 157.2(3)
C22 B1 C26 C27 -64.2(3)
C1 B1 C26 C27 165.9(2)
C22 B1 C26 C25 57.7(3)
C1 B1 C26 C25 -72.3(3)
C25 C26 C27 C28 -64.2(3)
B1 C26 C27 C28 58.8(3)
C26 C27 C28 C29 -51.9(4)
C27 C28 C29 C22 53.4(3)
C28 C29 C22 C23 61.7(3)
C28 C29 C22 B1 -61.2(3)
C26 B1 C22 C29 65.1(3)
C1 B1 C22 C29 -165.5(2)
C26 B1 C22 C23 -55.9(3)
C1 B1 C22 C23 73.4(3)
C29 C22 C23 C24 -114.2(3)
B1 C22 C23 C24 5.0(4)
C22 C23 C24 C25 49.7(3)
C23 C24 C25 C26 -47.9(3)
C27 C26 C25 C24 111.9(3)
B1 C26 C25 C24 -8.2(3)
C14 C13 C18 C17 0.9(4)
N2 C13 C18 C17 175.7(2)
C14 C13 C18 C19 -178.5(2)
N2 C13 C18 C19 -3.7(4)
C15 C16 C17 C18 0.6(4)
C21 C16 C17 C18 179.6(2)
C13 C18 C17 C16 -0.5(4)
C19 C18 C17 C16 179.0(2)
C1 N1 C2 C3 0.2(3)
C4 N1 C2 C3 172.1(2)
N1 C2 C3 N2 -0.2(3)
C1 N2 C3 C2 0.2(3)
C13 N2 C3 C2 -175.6(2)
